data_2204867
loop_
_publ_author_name
'Hartung, Jens'
'\<Spehar, Kristina'
'Murso, Alexander'
'Svoboda, Ingrid'

_publ_section_title
;
 1-Chloro-2,2-dimethyl-1,3-diphenylpent-4-ene
;
_journal_issue 1
_journal_name_full 'Acta Crystallographica Section E'
_journal_page_first o147
_journal_page_last o148
_journal_paper_doi 10.1107/S1600536804032386
_journal_volume 61
_journal_year 2005
_chemical_formula_iupac 'C19 H21 Cl'
_chemical_formula_moiety 'C19 H21 Cl'
_chemical_formula_sum 'C19 H21 Cl'
_chemical_formula_weight 284.81
_chemical_name_common
;
1-Chloro-2,2-dimethyl-1,3-diphenylpent-4-ene
;
_chemical_name_systematic
;
1-Chloro-2,2-dimethyl-1,3-diphenylpent-4-ene
;
_space_group_IT_number 14
_symmetry_cell_setting monoclinic
_symmetry_space_group_name_Hall '-P 2yn'
_symmetry_space_group_name_H-M 'P 1 21/n 1'
_atom_sites_solution_hydrogens geom
_atom_sites_solution_primary direct
_atom_sites_solution_secondary difmap
_audit_creation_method SHELXL-97
_cell_angle_alpha 90.0
_cell_angle_beta 92.142(2)
_cell_angle_gamma 90.0
_cell_formula_units_Z 4
_cell_length_a 13.8829(9)
_cell_length_b 7.2027(5)
_cell_length_c 15.4632(10)
_cell_measurement_reflns_used 25
_cell_measurement_temperature 100(2)
_cell_measurement_theta_max 25.0
_cell_measurement_theta_min 10.0
_cell_volume 1545.15(18)
_computing_cell_refinement
;
CAD4 Diffractometer Control Software
;
_computing_data_collection
;
CAD-4 Diffractometer Control Software (Enraf--Nonius, 1993)
;
_computing_data_reduction
;
CAD4 Diffractometer Control Software
;
_computing_molecular_graphics
;
PLATON2002 (Spek, 2002) and ORTEP-3 (Farrugia, 1997)
;
_computing_publication_material SHELXL97
_computing_structure_refinement 'SHELXL97 (Sheldrick, 1997)'
_computing_structure_solution 'SHELXS97 (Sheldrick, 1997)'
_diffrn_ambient_temperature 100(2)
_diffrn_measured_fraction_theta_full 0.994
_diffrn_measured_fraction_theta_max 0.994
_diffrn_measurement_device_type 'Enraf--Nonius CAD-4'
_diffrn_measurement_method \w/2\q
_diffrn_radiation_monochromator graphite
_diffrn_radiation_source 'fine-focus sealed tube'
_diffrn_radiation_type MoK\a
_diffrn_radiation_wavelength 0.71073
_diffrn_reflns_av_R_equivalents 0.0000
_diffrn_reflns_av_sigmaI/netI 0.0406
_diffrn_reflns_limit_h_max 17
_diffrn_reflns_limit_h_min -17
_diffrn_reflns_limit_k_max 9
_diffrn_reflns_limit_k_min 0
_diffrn_reflns_limit_l_max 19
_diffrn_reflns_limit_l_min 0
_diffrn_reflns_number 3134
_diffrn_reflns_theta_full 26.38
_diffrn_reflns_theta_max 26.38
_diffrn_reflns_theta_min 1.94
_diffrn_standards_decay_% 0.3
_diffrn_standards_interval_count 100
_diffrn_standards_number 3
_exptl_absorpt_coefficient_mu 0.235
_exptl_absorpt_correction_type none
_exptl_crystal_colour colourless
_exptl_crystal_density_diffrn 1.224
_exptl_crystal_density_method 'not measured'
_exptl_crystal_description Prism
_exptl_crystal_F_000 608
_exptl_crystal_size_max 0.30
_exptl_crystal_size_mid 0.20
_exptl_crystal_size_min 0.10
_refine_diff_density_max 0.313
_refine_diff_density_min -0.209
_refine_ls_extinction_method none
_refine_ls_goodness_of_fit_ref 1.131
_refine_ls_hydrogen_treatment constr
_refine_ls_matrix_type full
_refine_ls_number_parameters 211
_refine_ls_number_reflns 3134
_refine_ls_number_restraints 41
_refine_ls_restrained_S_all 1.131
_refine_ls_R_factor_all 0.0700
_refine_ls_R_factor_gt 0.0554
_refine_ls_shift/su_max 0.001
_refine_ls_shift/su_mean 0.000
_refine_ls_structure_factor_coef Fsqd
_refine_ls_weighting_details 'calc w=1/[\s^2^(Fo^2^)+(0.03P)^2^+1.1424P] where P=(Fo^2^+2Fc^2^)/3'
_refine_ls_weighting_scheme calc
_refine_ls_wR_factor_gt 0.1071
_refine_ls_wR_factor_ref 0.1129
_reflns_number_gt 2604
_reflns_number_total 3134
_reflns_threshold_expression I>2\s(I)
_cod_data_source_file cv6418.cif
_cod_data_source_block I
_cod_depositor_comments
;
The following automatic conversions were performed:
'_symmetry_cell_setting' value 'Monoclinic' changed to 'monoclinic'
according to '/home/saulius/struct/CIF-dictionaries/cif_core.dic'
dictionary named 'cif_core.dic' version 2.4.1 from 2010-06-29.

Automatic conversion script
Id: cif_fix_enum 1527 2010-12-29 10:47:43Z saulius 

The following automatic conversions were performed:

'_symmetry_cell_setting' value 'Monoclinic' changed to 'monoclinic'
according to /home/saulius/struct/CIF-dictionaries/cif_core.dic
dictionary named 'cif_core.dic' version 2.4.1 from 2010-06-29.

Automatic conversion script
Id: cif_fix_values 1715 2011-07-08 13:25:40Z adriana 
;
_cod_original_sg_symbol_H-M P21/n
_cod_database_code 2204867
_cod_database_fobs_code 2204867

loop_
_symmetry_equiv_pos_as_xyz
'x, y, z'
'-x+1/2, y+1/2, -z+1/2'
'-x, -y, -z'
'x-1/2, -y-1/2, z-1/2'

loop_
_atom_site_label
_atom_site_fract_x
_atom_site_fract_y
_atom_site_fract_z
_atom_site_U_iso_or_equiv
_atom_site_adp_type
_atom_site_calc_flag
_atom_site_refinement_flags
_atom_site_occupancy
_atom_site_disorder_assembly
_atom_site_disorder_group
_atom_site_type_symbol
Cl1 0.3161(2) 0.5191(3) 0.47804(19) 0.0223(5) Uani d PDU 0.450(3) A 1 Cl
C1 0.4094(4) 0.9874(8) 0.5290(3) 0.0297(12) Uani d PDU 0.450(3) A 1 C
H1A 0.4349 0.8706 0.5467 0.036 Uiso calc PR 0.450(3) A 1 H
H1B 0.4509 1.0804 0.5077 0.036 Uiso calc PR 0.450(3) A 1 H
C2 0.3155(9) 1.021(3) 0.5339(15) 0.030(3) Uani d PDU 0.450(3) A 1 C
H2A 0.2911 1.1385 0.5158 0.036 Uiso calc PR 0.450(3) A 1 H
Cl1' 0.3368(2) 1.0162(5) 0.5362(3) 0.0241(6) Uani d PDU 0.550(3) A 2 Cl
C1' 0.3976(4) 0.5233(6) 0.4713(3) 0.0341(11) Uani d PDU 0.550(3) A 2 C
H1C 0.4283 0.6154 0.4380 0.041 Uiso calc PR 0.550(3) A 2 H
H1D 0.4349 0.4296 0.4999 0.041 Uiso calc PR 0.550(3) A 2 H
C2' 0.2990(9) 0.5256(19) 0.4780(9) 0.060(4) Uani d PDU 0.550(3) A 2 C
H2B 0.2668 0.4349 0.5109 0.072 Uiso calc PR 0.550(3) A 2 H
C3 0.24304(14) 0.8706(3) 0.56895(13) 0.0201(4) Uani d D 1 . . C
H3 0.2819 0.7649 0.5937 0.024 Uiso calc R 1 A 1 H
C4 0.17775(14) 0.7943(3) 0.49261(12) 0.0174(4) Uani d . 1 A . C
C5 0.24159(14) 0.6864(3) 0.42838(13) 0.0187(4) Uani d D 1 . . C
H5 0.2857 0.7807 0.4036 0.022 Uiso calc R 1 A 1 H
C6 0.10105(16) 0.6694(3) 0.53077(14) 0.0260(5) Uani d . 1 . . C
H6A 0.0605 0.7432 0.5683 0.039 Uiso calc R 1 A . H
H6B 0.1325 0.5701 0.5647 0.039 Uiso calc R 1 . . H
H6C 0.0610 0.6150 0.4838 0.039 Uiso calc R 1 . . H
C7 0.12741(16) 0.9510(3) 0.44176(14) 0.0247(5) Uani d . 1 . . C
H7A 0.0837 0.8979 0.3971 0.037 Uiso calc R 1 A . H
H7B 0.1758 1.0282 0.4144 0.037 Uiso calc R 1 . . H
H7C 0.0905 1.0272 0.4812 0.037 Uiso calc R 1 . . H
C8 0.18547(14) 0.6021(3) 0.35176(13) 0.0187(4) Uani d . 1 A . C
C9 0.18218(14) 0.6941(3) 0.27243(13) 0.0202(4) Uani d . 1 . . C
H9 0.2157 0.8082 0.2667 0.024 Uiso calc R 1 A . H
C10 0.13069(15) 0.6213(3) 0.20177(14) 0.0243(5) Uani d . 1 A . C
H10 0.1293 0.6855 0.1481 0.029 Uiso calc R 1 . . H
C11 0.08131(15) 0.4552(3) 0.20913(14) 0.0240(5) Uani d . 1 . . C
H11 0.0455 0.4063 0.1608 0.029 Uiso calc R 1 A . H
C12 0.08443(15) 0.3607(3) 0.28725(14) 0.0246(5) Uani d . 1 A . C
H12 0.0510 0.2464 0.2926 0.030 Uiso calc R 1 . . H
C13 0.13661(15) 0.4335(3) 0.35777(14) 0.0218(5) Uani d . 1 . . C
H13 0.1391 0.3674 0.4110 0.026 Uiso calc R 1 A . H
C14 0.18857(14) 0.9587(3) 0.64188(13) 0.0190(4) Uani d . 1 A . C
C15 0.14922(15) 1.1368(3) 0.63722(14) 0.0236(5) Uani d . 1 . . C
H15 0.1589 1.2112 0.5875 0.028 Uiso calc R 1 A . H
C16 0.09624(16) 1.2068(3) 0.70410(15) 0.0280(5) Uani d . 1 A . C
H16 0.0685 1.3271 0.6994 0.034 Uiso calc R 1 . . H
C17 0.08370(15) 1.1015(3) 0.77787(15) 0.0283(5) Uani d . 1 . . C
H17 0.0473 1.1494 0.8237 0.034 Uiso calc R 1 A . H
C18 0.12418(15) 0.9272(3) 0.78454(14) 0.0253(5) Uani d . 1 A . C
H18 0.1164 0.8556 0.8354 0.030 Uiso calc R 1 . . H
C19 0.17624(15) 0.8558(3) 0.71723(13) 0.0225(5) Uani d . 1 . . C
H19 0.2038 0.7354 0.7225 0.027 Uiso calc R 1 A . H

loop_
_atom_site_aniso_label
_atom_site_aniso_U_11
_atom_site_aniso_U_22
_atom_site_aniso_U_33
_atom_site_aniso_U_12
_atom_site_aniso_U_13
_atom_site_aniso_U_23
Cl1 0.0289(13) 0.0184(8) 0.0192(10) 0.0079(7) -0.0051(7) -0.0023(7)
C1 0.020(3) 0.038(3) 0.031(3) -0.007(2) 0.003(2) 0.003(2)
C2 0.030(6) 0.039(5) 0.021(5) 0.009(4) 0.008(5) -0.009(4)
Cl1' 0.0227(12) 0.0238(9) 0.0264(9) -0.0083(8) 0.0070(9) -0.0045(7)
C1' 0.039(3) 0.030(2) 0.034(3) 0.0140(19) 0.010(2) 0.0119(19)
C2' 0.046(5) 0.077(7) 0.058(7) -0.006(4) 0.006(4) -0.032(5)
C3 0.0213(11) 0.0190(10) 0.0201(11) 0.0002(8) -0.0006(9) -0.0002(8)
C4 0.0206(10) 0.0173(9) 0.0145(10) -0.0010(8) 0.0010(8) -0.0012(8)
C5 0.0212(11) 0.0164(9) 0.0187(11) -0.0002(8) 0.0020(8) 0.0016(8)
C6 0.0293(12) 0.0255(11) 0.0234(12) -0.0094(9) 0.0053(10) -0.0053(9)
C7 0.0277(12) 0.0246(11) 0.0216(11) 0.0054(9) -0.0014(9) -0.0023(9)
C8 0.0193(10) 0.0180(10) 0.0191(11) 0.0023(8) 0.0030(8) -0.0037(8)
C9 0.0215(11) 0.0172(10) 0.0221(11) -0.0005(8) 0.0052(9) -0.0018(8)
C10 0.0246(11) 0.0302(11) 0.0182(11) 0.0067(9) 0.0023(9) 0.0004(9)
C11 0.0191(11) 0.0308(11) 0.0219(11) 0.0020(9) -0.0024(9) -0.0103(9)
C12 0.0244(11) 0.0230(11) 0.0269(12) -0.0036(9) 0.0062(9) -0.0082(9)
C13 0.0269(11) 0.0199(10) 0.0187(11) -0.0009(9) 0.0050(9) -0.0009(8)
C14 0.0160(10) 0.0222(10) 0.0184(11) -0.0022(8) -0.0030(8) -0.0047(8)
C15 0.0277(12) 0.0223(10) 0.0205(11) -0.0007(9) -0.0014(9) -0.0017(9)
C16 0.0279(12) 0.0260(11) 0.0298(13) 0.0062(9) -0.0040(10) -0.0092(10)
C17 0.0214(12) 0.0400(13) 0.0236(12) 0.0019(10) 0.0025(9) -0.0092(10)
C18 0.0251(12) 0.0332(12) 0.0174(11) -0.0040(9) -0.0010(9) -0.0020(9)
C19 0.0226(11) 0.0231(10) 0.0214(11) 0.0008(8) -0.0050(9) -0.0024(9)

loop_
_atom_type_symbol
_atom_type_description
_atom_type_scat_dispersion_real
_atom_type_scat_dispersion_imag
_atom_type_scat_source
C C 0.0033 0.0016 'International Tables Vol C Tables 4.2.6.8 and 6.1.1.4'
H H 0.0000 0.0000 'International Tables Vol C Tables 4.2.6.8 and 6.1.1.4'
Cl Cl 0.1484 0.1585 'International Tables Vol C Tables 4.2.6.8 and 6.1.1.4'

loop_
_geom_angle_atom_site_label_1
_geom_angle_atom_site_label_2
_geom_angle_atom_site_label_3
_geom_angle
C2 C1 H1A 120.0
C2 C1 H1B 120.0
H1A C1 H1B 120.0
C1 C2 C3 122.0(14)
C1 C2 H2A 119.0
C3 C2 H2A 119.0
C2' C1' H1C 120.0
C2' C1' H1D 120.0
H1C C1' H1D 120.0
C1' C2' C5 117.1(10)
C1' C2' H2B 121.5
C5 C2' H2B 121.5
C14 C3 C4 114.66(16)
C14 C3 C2 107.9(8)
C4 C3 C2 109.8(9)
C14 C3 Cl1' 111.0(2)
C4 C3 Cl1' 114.0(2)
C2 C3 Cl1' 8.3(7)
C14 C3 H3 108.1
C4 C3 H3 108.1
C2 C3 H3 108.1
Cl1' C3 H3 99.8
C6 C4 C7 108.72(17)
C6 C4 C3 107.96(16)
C7 C4 C3 111.73(16)
C6 C4 C5 111.87(16)
C7 C4 C5 107.41(16)
C3 C4 C5 109.18(16)
C8 C5 C4 114.06(16)
C8 C5 C2' 108.6(5)
C4 C5 C2' 110.0(5)
C8 C5 Cl1 110.16(17)
C4 C5 Cl1 113.85(17)
C2' C5 Cl1 6.3(6)
C8 C5 H5 106.0
C4 C5 H5 106.0
C2' C5 H5 112.2
Cl1 C5 H5 106.0
C4 C6 H6A 109.5
C4 C6 H6B 109.5
H6A C6 H6B 109.5
C4 C6 H6C 109.5
H6A C6 H6C 109.5
H6B C6 H6C 109.5
C4 C7 H7A 109.5
C4 C7 H7B 109.5
H7A C7 H7B 109.5
C4 C7 H7C 109.5
H7A C7 H7C 109.5
H7B C7 H7C 109.5
C9 C8 C13 118.20(19)
C9 C8 C5 119.67(18)
C13 C8 C5 122.14(18)
C10 C9 C8 120.85(19)
C10 C9 H9 119.6
C8 C9 H9 119.6
C11 C10 C9 120.3(2)
C11 C10 H10 119.9
C9 C10 H10 119.9
C10 C11 C12 119.7(2)
C10 C11 H11 120.1
C12 C11 H11 120.1
C11 C12 C13 119.8(2)
C11 C12 H12 120.1
C13 C12 H12 120.1
C12 C13 C8 121.1(2)
C12 C13 H13 119.5
C8 C13 H13 119.5
C15 C14 C19 118.11(19)
C15 C14 C3 123.39(19)
C19 C14 C3 118.50(18)
C16 C15 C14 120.9(2)
C16 C15 H15 119.6
C14 C15 H15 119.6
C15 C16 C17 120.1(2)
C15 C16 H16 120.0
C17 C16 H16 120.0
C18 C17 C16 119.8(2)
C18 C17 H17 120.1
C16 C17 H17 120.1
C17 C18 C19 120.3(2)
C17 C18 H18 119.9
C19 C18 H18 119.9
C18 C19 C14 120.8(2)
C18 C19 H19 119.6
C14 C19 H19 119.6

loop_
_geom_bond_atom_site_label_1
_geom_bond_atom_site_label_2
_geom_bond_distance
Cl1 C5 1.747(3)
C1 C2 1.331(13)
C1 H1A 0.9500
C1 H1B 0.9500
C2 C3 1.587(15)
C2 H2A 0.9500
Cl1' C3 1.760(3)
C1' C2' 1.376(12)
C1' H1C 0.9500
C1' H1D 0.9500
C2' C5 1.588(12)
C2' H2B 0.9500
C3 C14 1.520(3)
C3 C4 1.561(3)
C3 H3 1.0000
C4 C6 1.529(3)
C4 C7 1.530(3)
C4 C5 1.562(3)
C5 C8 1.520(3)
C5 H5 1.0000
C6 H6A 0.9800
C6 H6B 0.9800
C6 H6C 0.9800
C7 H7A 0.9800
C7 H7B 0.9800
C7 H7C 0.9800
C8 C9 1.393(3)
C8 C13 1.396(3)
C9 C10 1.386(3)
C9 H9 0.9500
C10 C11 1.386(3)
C10 H10 0.9500
C11 C12 1.386(3)
C11 H11 0.9500
C12 C13 1.389(3)
C12 H12 0.9500
C13 H13 0.9500
C14 C15 1.395(3)
C14 C19 1.397(3)
C15 C16 1.386(3)
C15 H15 0.9500
C16 C17 1.386(3)
C16 H16 0.9500
C17 C18 1.378(3)
C17 H17 0.9500
C18 C19 1.388(3)
C18 H18 0.9500
C19 H19 0.9500

loop_
_geom_torsion_atom_site_label_1
_geom_torsion_atom_site_label_2
_geom_torsion_atom_site_label_3
_geom_torsion_atom_site_label_4
_geom_torsion
C1 C2 C3 C14 125.7(17)
C1 C2 C3 C4 -108.7(18)
C1 C2 C3 Cl1' 13(5)
C14 C3 C4 C6 -51.2(2)
C2 C3 C4 C6 -172.9(7)
Cl1' C3 C4 C6 179.35(18)
C14 C3 C4 C7 68.3(2)
C2 C3 C4 C7 -53.4(7)
Cl1' C3 C4 C7 -61.2(2)
C14 C3 C4 C5 -172.99(16)
C2 C3 C4 C5 65.3(7)
Cl1' C3 C4 C5 57.5(2)
C6 C4 C5 C8 59.5(2)
C7 C4 C5 C8 -59.8(2)
C3 C4 C5 C8 178.92(16)
C6 C4 C5 C2' -62.8(6)
C7 C4 C5 C2' 178.0(6)
C3 C4 C5 C2' 56.7(6)
C6 C4 C5 Cl1 -68.1(2)
C7 C4 C5 Cl1 172.65(17)
C3 C4 C5 Cl1 51.3(2)
C1' C2' C5 C8 108.9(9)
C1' C2' C5 C4 -125.6(9)
C1' C2' C5 Cl1 3(5)
C4 C5 C8 C9 98.7(2)
C2' C5 C8 C9 -138.2(6)
Cl1 C5 C8 C9 -131.8(2)
C4 C5 C8 C13 -81.4(2)
C2' C5 C8 C13 41.6(6)
Cl1 C5 C8 C13 48.0(2)
C13 C8 C9 C10 0.9(3)
C5 C8 C9 C10 -179.31(18)
C8 C9 C10 C11 0.1(3)
C9 C10 C11 C12 -0.7(3)
C10 C11 C12 C13 0.3(3)
C11 C12 C13 C8 0.7(3)
C9 C8 C13 C12 -1.3(3)
C5 C8 C13 C12 178.89(19)
C4 C3 C14 C15 -77.8(2)
C2 C3 C14 C15 44.9(8)
Cl1' C3 C14 C15 53.1(3)
C4 C3 C14 C19 101.5(2)
C2 C3 C14 C19 -135.8(8)
Cl1' C3 C14 C19 -127.6(2)
C19 C14 C15 C16 -2.4(3)
C3 C14 C15 C16 176.87(19)
C14 C15 C16 C17 1.6(3)
C15 C16 C17 C18 0.1(3)
C16 C17 C18 C19 -0.9(3)
C17 C18 C19 C14 0.0(3)
C15 C14 C19 C18 1.6(3)
C3 C14 C19 C18 -177.72(18)
